data_2216802
loop_
_publ_author_name
'Ming-Lin, Guo'
'You-Nong, Qiu'

_publ_section_title
;
 2,4-Dibromo-6-[(4-methylpiperazin-1-yl)iminomethyl]phenol
;
_journal_issue 12
_journal_name_full 'Acta Crystallographica Section E'
_journal_page_first o4641
_journal_paper_doi 10.1107/S1600536807055705
_journal_volume 63
_journal_year 2007
_chemical_formula_iupac 'C12 H15 Br2 N3 O'
_chemical_formula_moiety 'C12 H15 Br2 N3 O'
_chemical_formula_sum 'C12 H15 Br2 N3 O'
_chemical_formula_weight 377.09
_chemical_name_systematic
;
2,4-Dibromo-6-[(4-methylpiperazin-1-yl)iminomethyl]phenol
;
_space_group_IT_number 14
_symmetry_cell_setting monoclinic
_symmetry_space_group_name_Hall '-P 2ybc'
_symmetry_space_group_name_H-M 'P 1 21/c 1'
_atom_sites_solution_hydrogens geom
_atom_sites_solution_primary direct
_atom_sites_solution_secondary difmap
_audit_creation_method SHELXL97
_cell_angle_alpha 90.00
_cell_angle_beta 105.236(2)
_cell_angle_gamma 90.00
_cell_formula_units_Z 4
_cell_length_a 9.5733(13)
_cell_length_b 9.5493(13)
_cell_length_c 16.039(2)
_cell_measurement_reflns_used 2492
_cell_measurement_temperature 294(2)
_cell_measurement_theta_max 25.99
_cell_measurement_theta_min 2.51
_cell_volume 1414.7(3)
_computing_cell_refinement 'SAINT (Bruker 1997)'
_computing_data_collection 'SMART (Bruker 1997)'
_computing_data_reduction 'SAINT (Bruker 1997)'
_computing_molecular_graphics 'SHELXTL (Bruker, 2001)'
_computing_publication_material 'SHELXTL (Bruker, 2001)'
_computing_structure_refinement 'SHELXTL (Bruker, 2001)'
_computing_structure_solution 'SHELXTL (Bruker, 2001)'
_diffrn_ambient_temperature 294(2)
_diffrn_measured_fraction_theta_full 0.998
_diffrn_measured_fraction_theta_max 0.998
_diffrn_measurement_device_type 'Bruker SMART CCD area-detector'
_diffrn_measurement_method '\f and \w'
_diffrn_radiation_monochromator graphite
_diffrn_radiation_source 'fine-focus sealed tube'
_diffrn_radiation_type MoK\a
_diffrn_radiation_wavelength 0.71073
_diffrn_reflns_av_R_equivalents 0.0327
_diffrn_reflns_av_sigmaI/netI 0.0407
_diffrn_reflns_limit_h_max 10
_diffrn_reflns_limit_h_min -11
_diffrn_reflns_limit_k_max 11
_diffrn_reflns_limit_k_min -11
_diffrn_reflns_limit_l_max 11
_diffrn_reflns_limit_l_min -19
_diffrn_reflns_number 6952
_diffrn_reflns_theta_full 25.02
_diffrn_reflns_theta_max 25.02
_diffrn_reflns_theta_min 2.20
_diffrn_standards_decay_% 0
_diffrn_standards_number 0
_exptl_absorpt_coefficient_mu 5.722
_exptl_absorpt_correction_T_max 0.565
_exptl_absorpt_correction_T_min 0.243
_exptl_absorpt_correction_type multi-scan
_exptl_absorpt_process_details '(SADABS; Sheldrick, 1996)'
_exptl_crystal_colour colourless
_exptl_crystal_density_diffrn 1.770
_exptl_crystal_density_method 'not measured'
_exptl_crystal_description block
_exptl_crystal_F_000 744
_exptl_crystal_size_max 0.28
_exptl_crystal_size_mid 0.22
_exptl_crystal_size_min 0.10
_refine_diff_density_max 0.934
_refine_diff_density_min -0.662
_refine_ls_extinction_method none
_refine_ls_goodness_of_fit_ref 1.037
_refine_ls_hydrogen_treatment constr
_refine_ls_matrix_type full
_refine_ls_number_parameters 165
_refine_ls_number_reflns 2493
_refine_ls_number_restraints 0
_refine_ls_restrained_S_all 1.037
_refine_ls_R_factor_all 0.0651
_refine_ls_R_factor_gt 0.0448
_refine_ls_shift/su_max 0.002
_refine_ls_shift/su_mean <0.001
_refine_ls_structure_factor_coef Fsqd
_refine_ls_weighting_details 'calc w = 1/[\s^2^(Fo^2^)+(0.0698P)^2^+2.1718P] where P=(Fo^2^+2Fc^2^)/3'
_refine_ls_weighting_scheme calc
_refine_ls_wR_factor_gt 0.1205
_refine_ls_wR_factor_ref 0.1337
_reflns_number_gt 1846
_reflns_number_total 2493
_reflns_threshold_expression I>2\s(I)
_cod_data_source_file su2017.cif
_cod_data_source_block I
_cod_original_cell_volume 1414.8(3)
_cod_original_sg_symbol_H-M 'P 21/c'
_cod_database_code 2216802
_cod_database_fobs_code 2216802

loop_
_symmetry_equiv_pos_as_xyz
'x, y, z'
'-x, y+1/2, -z+1/2'
'-x, -y, -z'
'x, -y-1/2, z-1/2'

loop_
_atom_site_type_symbol
_atom_site_label
_atom_site_fract_x
_atom_site_fract_y
_atom_site_fract_z
_atom_site_U_iso_or_equiv
_atom_site_adp_type
_atom_site_calc_flag
_atom_site_refinement_flags
_atom_site_occupancy
O O1 0.7537(4) 0.0040(4) -0.0332(3) 0.0509(10) Uani d . 1
H H1 0.7714 -0.0277 0.0159 0.076 Uiso calc R 1
Br Br1 0.65266(7) 0.08480(6) -0.22008(4) 0.0576(2) Uani d . 1
Br Br2 0.27011(6) 0.42615(6) -0.09443(4) 0.0539(2) Uani d . 1
C C1 0.6499(5) 0.1018(5) -0.0435(4) 0.0402(13) Uani d . 1
C C2 0.5886(5) 0.1544(5) -0.1266(3) 0.0389(12) Uani d . 1
C C3 0.4798(5) 0.2531(5) -0.1417(3) 0.0400(12) Uani d . 1
H H3 0.4410 0.2880 -0.1971 0.048 Uiso calc R 1
C C4 0.4290(5) 0.2996(5) -0.0733(3) 0.0395(12) Uani d . 1
C C5 0.4873(5) 0.2501(5) 0.0091(3) 0.0398(12) Uani d . 1
H H5 0.4524 0.2828 0.0544 0.048 Uiso calc R 1
C C6 0.5984(5) 0.1511(5) 0.0251(3) 0.0386(12) Uani d . 1
C C7 0.6533(5) 0.0983(5) 0.1133(4) 0.0416(13) Uani d . 1
H H7 0.6151 0.1319 0.1571 0.050 Uiso calc R 1
C C8 0.7700(6) 0.0154(6) 0.2849(4) 0.0484(14) Uani d . 1
H H8A 0.6673 0.0360 0.2723 0.058 Uiso calc R 1
H H8B 0.8225 0.1033 0.2961 0.058 Uiso calc R 1
C C9 0.8139(6) -0.0777(6) 0.3645(4) 0.0507(15) Uani d . 1
H H9A 0.7987 -0.0280 0.4142 0.061 Uiso calc R 1
H H9B 0.7540 -0.1611 0.3557 0.061 Uiso calc R 1
C C10 1.0082(7) -0.2029(7) 0.4601(4) 0.0661(18) Uani d . 1
H H10A 1.1110 -0.2176 0.4750 0.099 Uiso calc R 1
H H10B 0.9595 -0.2917 0.4502 0.099 Uiso calc R 1
H H10C 0.9822 -0.1553 0.5066 0.099 Uiso calc R 1
C C11 0.9862(6) -0.1933(6) 0.3076(4) 0.0512(14) Uani d . 1
H H11A 0.9251 -0.2759 0.2978 0.061 Uiso calc R 1
H H11B 1.0862 -0.2237 0.3196 0.061 Uiso calc R 1
C C12 0.9499(6) -0.1026(6) 0.2270(4) 0.0471(14) Uani d . 1
H H12A 1.0157 -0.0235 0.2347 0.056 Uiso calc R 1
H H12B 0.9605 -0.1566 0.1778 0.056 Uiso calc R 1
N N1 0.7538(4) 0.0059(5) 0.1303(3) 0.0427(11) Uani d . 1
N N2 0.8007(4) -0.0527(4) 0.2115(3) 0.0409(10) Uani d . 1
N N3 0.9649(4) -0.1172(5) 0.3810(3) 0.0441(11) Uani d . 1

loop_
_atom_site_aniso_label
_atom_site_aniso_U_11
_atom_site_aniso_U_22
_atom_site_aniso_U_33
_atom_site_aniso_U_12
_atom_site_aniso_U_13
_atom_site_aniso_U_23
O1 0.046(2) 0.053(2) 0.055(3) 0.0105(18) 0.014(2) -0.0020(19)
Br1 0.0601(4) 0.0621(4) 0.0590(4) -0.0025(3) 0.0307(3) -0.0079(3)
Br2 0.0549(4) 0.0579(4) 0.0504(4) 0.0162(3) 0.0164(3) 0.0064(3)
C1 0.028(2) 0.035(3) 0.057(4) -0.007(2) 0.010(2) -0.003(2)
C2 0.038(3) 0.040(3) 0.040(3) -0.011(2) 0.014(2) -0.008(2)
C3 0.035(3) 0.040(3) 0.044(3) -0.004(2) 0.008(2) 0.004(2)
C4 0.035(3) 0.039(3) 0.043(3) 0.000(2) 0.009(2) 0.000(2)
C5 0.036(3) 0.043(3) 0.041(3) -0.003(2) 0.010(2) -0.005(2)
C6 0.033(3) 0.040(3) 0.040(3) -0.009(2) 0.006(2) -0.006(2)
C7 0.032(3) 0.048(3) 0.044(3) -0.003(2) 0.008(2) -0.008(2)
C8 0.035(3) 0.062(4) 0.049(3) 0.015(2) 0.011(3) 0.008(3)
C9 0.035(3) 0.065(4) 0.054(4) 0.007(3) 0.014(3) 0.010(3)
C10 0.054(4) 0.081(5) 0.060(4) 0.013(3) 0.009(3) 0.018(3)
C11 0.043(3) 0.047(3) 0.062(4) 0.010(2) 0.010(3) 0.006(3)
C12 0.037(3) 0.049(3) 0.055(4) 0.012(2) 0.011(3) -0.001(3)
N1 0.031(2) 0.045(3) 0.049(3) -0.0034(19) 0.004(2) 0.000(2)
N2 0.031(2) 0.043(2) 0.047(3) 0.0023(18) 0.006(2) 0.002(2)
N3 0.037(2) 0.044(2) 0.048(3) 0.0064(19) 0.006(2) 0.006(2)

loop_
_atom_type_symbol
_atom_type_description
_atom_type_scat_dispersion_real
_atom_type_scat_dispersion_imag
_atom_type_scat_source
C C 0.0033 0.0016 'International Tables Vol C Tables 4.2.6.8 and 6.1.1.4'
H H 0.0000 0.0000 'International Tables Vol C Tables 4.2.6.8 and 6.1.1.4'
N N 0.0061 0.0033 'International Tables Vol C Tables 4.2.6.8 and 6.1.1.4'
O O 0.0106 0.0060 'International Tables Vol C Tables 4.2.6.8 and 6.1.1.4'
Br Br -0.2901 2.4595 'International Tables Vol C Tables 4.2.6.8 and 6.1.1.4'

loop_
_geom_angle_atom_site_label_1
_geom_angle_atom_site_label_2
_geom_angle_atom_site_label_3
_geom_angle
C1 O1 H1 109.5
O1 C1 C6 122.7(5)
O1 C1 C2 118.5(5)
C6 C1 C2 118.8(5)
C3 C2 C1 121.3(5)
C3 C2 Br1 119.4(4)
C1 C2 Br1 119.2(4)
C2 C3 C4 119.2(5)
C2 C3 H3 120.4
C4 C3 H3 120.4
C5 C4 C3 120.8(5)
C5 C4 Br2 119.5(4)
C3 C4 Br2 119.6(4)
C4 C5 C6 120.5(5)
C4 C5 H5 119.8
C6 C5 H5 119.8
C5 C6 C1 119.4(5)
C5 C6 C7 118.3(5)
C1 C6 C7 122.2(5)
N1 C7 C6 120.2(5)
N1 C7 H7 119.9
C6 C7 H7 119.9
N2 C8 C9 110.5(5)
N2 C8 H8A 109.5
C9 C8 H8A 109.5
N2 C8 H8B 109.5
C9 C8 H8B 109.5
H8A C8 H8B 108.1
N3 C9 C8 110.3(5)
N3 C9 H9A 109.6
C8 C9 H9A 109.6
N3 C9 H9B 109.6
C8 C9 H9B 109.6
H9A C9 H9B 108.1
N3 C10 H10A 109.5
N3 C10 H10B 109.5
H10A C10 H10B 109.5
N3 C10 H10C 109.5
H10A C10 H10C 109.5
H10B C10 H10C 109.5
N3 C11 C12 111.0(4)
N3 C11 H11A 109.4
C12 C11 H11A 109.4
N3 C11 H11B 109.4
C12 C11 H11B 109.4
H11A C11 H11B 108.0
N2 C12 C11 108.9(5)
N2 C12 H12A 109.9
C11 C12 H12A 109.9
N2 C12 H12B 109.9
C11 C12 H12B 109.9
H12A C12 H12B 108.3
C7 N1 N2 121.4(5)
N1 N2 C8 120.1(4)
N1 N2 C12 110.7(4)
C8 N2 C12 114.1(4)
C11 N3 C9 109.3(4)
C11 N3 C10 110.8(4)
C9 N3 C10 110.0(5)

loop_
_geom_bond_atom_site_label_1
_geom_bond_atom_site_label_2
_geom_bond_distance
O1 C1 1.342(6)
O1 H1 0.8200
Br1 C2 1.884(5)
Br2 C4 1.902(5)
C1 C6 1.400(8)
C1 C2 1.401(7)
C2 C3 1.378(7)
C3 C4 1.384(7)
C3 H3 0.9300
C4 C5 1.376(7)
C5 C6 1.396(7)
C5 H5 0.9300
C6 C7 1.463(7)
C7 N1 1.281(6)
C7 H7 0.9300
C8 N2 1.441(7)
C8 C9 1.522(8)
C8 H8A 0.9700
C8 H8B 0.9700
C9 N3 1.450(7)
C9 H9A 0.9700
C9 H9B 0.9700
C10 N3 1.475(7)
C10 H10A 0.9600
C10 H10B 0.9600
C10 H10C 0.9600
C11 N3 1.443(7)
C11 C12 1.518(8)
C11 H11A 0.9700
C11 H11B 0.9700
C12 N2 1.464(6)
C12 H12A 0.9700
C12 H12B 0.9700
N1 N2 1.380(6)

loop_
_geom_hbond_atom_site_label_D
_geom_hbond_atom_site_label_H
_geom_hbond_atom_site_label_A
_geom_hbond_distance_DH
_geom_hbond_distance_HA
_geom_hbond_distance_DA
_geom_hbond_angle_DHA
O1 H1 N1 0.82 1.91 2.624(6) 144.4

loop_
_geom_torsion_atom_site_label_1
_geom_torsion_atom_site_label_2
_geom_torsion_atom_site_label_3
_geom_torsion_atom_site_label_4
_geom_torsion
O1 C1 C2 C3 178.8(4)
C6 C1 C2 C3 0.1(7)
O1 C1 C2 Br1 0.6(6)
C6 C1 C2 Br1 -178.1(3)
C1 C2 C3 C4 -0.9(7)
Br1 C2 C3 C4 177.3(4)
C2 C3 C4 C5 1.0(7)
C2 C3 C4 Br2 -175.8(4)
C3 C4 C5 C6 -0.4(7)
Br2 C4 C5 C6 176.4(4)
C4 C5 C6 C1 -0.4(7)
C4 C5 C6 C7 -177.9(4)
O1 C1 C6 C5 -178.2(4)
C2 C1 C6 C5 0.5(7)
O1 C1 C6 C7 -0.7(7)
C2 C1 C6 C7 178.0(4)
C5 C6 C7 N1 179.0(5)
C1 C6 C7 N1 1.5(7)
N2 C8 C9 N3 55.4(6)
N3 C11 C12 N2 -56.9(6)
C6 C7 N1 N2 -175.5(4)
C7 N1 N2 C8 -18.3(7)
C7 N1 N2 C12 -154.6(5)
C9 C8 N2 N1 172.3(4)
C9 C8 N2 C12 -52.8(6)
C11 C12 N2 N1 -167.9(4)
C11 C12 N2 C8 53.0(6)
C12 C11 N3 C9 61.8(6)
C12 C11 N3 C10 -176.8(5)
C8 C9 N3 C11 -60.3(6)
C8 C9 N3 C10 177.9(5)

loop_
_cod_related_entry_id
_cod_related_entry_database
_cod_related_entry_code
1 ChemSpider 30655395
